data_4102139
loop_
_publ_author_name
'Guohai Xu'
'Xiaoguang Zhang'
'Peng Guo'
'Chengling Pan'
'Hongjie Zhang'
'Cheng Wang'

_publ_section_title
;
 MnII-based MIL-53 Analogues: Synthesis Using Neutral Bridging \m2-Ligands
 and Application in Liquid-Phase Adsorption and Separation of C6-C8
 Aromatics
;
_journal_name_full 'Journal of the American Chemical Society'
_journal_page_first 3656
_journal_page_last 3657
_journal_paper_doi 10.1021/ja910818a
_journal_volume 132
_journal_year 2010
_chemical_formula_moiety 'C32 H30 Mn2 N4 O12'
_chemical_formula_sum 'C16 H15 Mn N2 O6'
_chemical_formula_weight 386.24
_chemical_name_systematic
;
 ?
;
_space_group_IT_number 15
_symmetry_cell_setting monoclinic
_symmetry_space_group_name_Hall '-C 2yc'
_symmetry_space_group_name_H-M 'C 1 2/c 1'
_atom_sites_solution_hydrogens geom
_atom_sites_solution_primary direct
_atom_sites_solution_secondary difmap
_audit_creation_method SHELXL-97
_cell_angle_alpha 90.00
_cell_angle_beta 128.4380(10)
_cell_angle_gamma 90.00
_cell_formula_units_Z 8
_cell_length_a 18.2088(11)
_cell_length_b 17.7065(11)
_cell_length_c 13.3781(8)
_cell_measurement_temperature 173(2)
_cell_measurement_theta_max 26.0
_cell_measurement_theta_min 1.8
_cell_volume 3378.5(4)
_computing_cell_refinement 'Bruker SMART'
_computing_data_collection 'Bruker SMART'
_computing_data_reduction 'Bruker SAINT software (Bruker, 1999)'
_computing_molecular_graphics 'SHELXTL-PLUS (Sheldrick, 1990)'
_computing_publication_material SHELXL-97
_computing_structure_refinement 'SHELXL-97 (Sheldrick, 1997)'
_computing_structure_solution 'SHELXS-97(Sheldrick, 1997)'
_diffrn_ambient_temperature 173(2)
_diffrn_measured_fraction_theta_full 0.996
_diffrn_measured_fraction_theta_max 0.996
_diffrn_measurement_device_type 'Bruker SMART APEX CCD'
_diffrn_measurement_method '\w scan'
_diffrn_radiation_monochromator graphite
_diffrn_radiation_source 'fine-focus sealed tube'
_diffrn_radiation_type MoK\a
_diffrn_radiation_wavelength 0.71073
_diffrn_reflns_av_R_equivalents 0.0350
_diffrn_reflns_av_sigmaI/netI 0.0401
_diffrn_reflns_limit_h_max 22
_diffrn_reflns_limit_h_min -11
_diffrn_reflns_limit_k_max 21
_diffrn_reflns_limit_k_min -19
_diffrn_reflns_limit_l_max 16
_diffrn_reflns_limit_l_min -16
_diffrn_reflns_number 9226
_diffrn_reflns_theta_full 25.96
_diffrn_reflns_theta_max 25.96
_diffrn_reflns_theta_min 1.83
_diffrn_standards_decay_% none
_diffrn_standards_interval_count none
_diffrn_standards_interval_time none
_diffrn_standards_number none
_exptl_absorpt_coefficient_mu 0.816
_exptl_absorpt_correction_T_max 0.937
_exptl_absorpt_correction_T_min 0.567
_exptl_absorpt_correction_type empirical
_exptl_absorpt_process_details SADABS
_exptl_crystal_colour red
_exptl_crystal_density_diffrn 1.519
_exptl_crystal_density_meas ?
_exptl_crystal_density_method 'not measured'
_exptl_crystal_description rod
_exptl_crystal_F_000 1584
_exptl_crystal_size_max 0.45
_exptl_crystal_size_mid 0.21
_exptl_crystal_size_min 0.21
_refine_diff_density_max 1.570
_refine_diff_density_min -0.622
_refine_diff_density_rms 0.102
_refine_ls_extinction_method none
_refine_ls_goodness_of_fit_ref 1.079
_refine_ls_hydrogen_treatment constr
_refine_ls_matrix_type full
_refine_ls_number_parameters 228
_refine_ls_number_reflns 3304
_refine_ls_number_restraints 0
_refine_ls_restrained_S_all 1.079
_refine_ls_R_factor_all 0.0602
_refine_ls_R_factor_gt 0.0475
_refine_ls_shift/su_max 0.000
_refine_ls_shift/su_mean 0.000
_refine_ls_structure_factor_coef Fsqd
_refine_ls_weighting_details 'calc w=1/[\s^2^(Fo^2^)+(0.0853P)^2^+6.3786P] where P=(Fo^2^+2Fc^2^)/3'
_refine_ls_weighting_scheme calc
_refine_ls_wR_factor_gt 0.1377
_refine_ls_wR_factor_ref 0.1465
_reflns_number_gt 2656
_reflns_number_total 3304
_reflns_threshold_expression >2sigma(I)
_cod_data_source_file ja910818a_si_002_04.cif
_cod_data_source_block 4
_cod_depositor_comments
;
The following automatic conversions were performed:

'_exptl_crystal_density_meas' value 'none' was changed to '?' - the
value is perceived as not measured.

Automatic conversion script
Id: cif_fix_values 3008 2015-01-20 13:52:24Z robertas 
;
_cod_database_code 4102139

loop_
_symmetry_equiv_pos_as_xyz
'x, y, z'
'-x, y, -z+1/2'
'x+1/2, y+1/2, z'
'-x+1/2, y+1/2, -z+1/2'
'-x, -y, -z'
'x, -y, z-1/2'
'-x+1/2, -y+1/2, -z'
'x+1/2, -y+1/2, z-1/2'

loop_
_atom_site_label
_atom_site_type_symbol
_atom_site_fract_x
_atom_site_fract_y
_atom_site_fract_z
_atom_site_U_iso_or_equiv
_atom_site_adp_type
_atom_site_occupancy
_atom_site_symmetry_multiplicity
_atom_site_calc_flag
_atom_site_refinement_flags
_atom_site_disorder_assembly
_atom_site_disorder_group
C1 C 0.8381(2) 0.39757(17) 1.0011(3) 0.0192(7) Uani 1 1 d . . .
C2 C 0.8352(2) 0.46985(18) 0.9395(3) 0.0200(7) Uani 1 1 d . . .
C3 C 0.7594(3) 0.4878(2) 0.8155(3) 0.0322(9) Uani 1 1 d . . .
H3 H 0.7075 0.4560 0.7703 0.039 Uiso 1 1 calc R . .
C4 C 0.7596(3) 0.5524(2) 0.7578(3) 0.0330(9) Uani 1 1 d . . .
H4 H 0.7078 0.5639 0.6746 0.040 Uiso 1 1 calc R . .
C5 C 0.8367(2) 0.60021(18) 0.8231(3) 0.0188(7) Uani 1 1 d . . .
C6 C 0.9120(2) 0.58300(19) 0.9479(3) 0.0250(7) Uani 1 1 d . . .
H6 H 0.9637 0.6150 0.9931 0.030 Uiso 1 1 calc R . .
C7 C 0.9113(2) 0.51883(19) 1.0063(3) 0.0250(7) Uani 1 1 d . . .
H7 H 0.9620 0.5084 1.0907 0.030 Uiso 1 1 calc R . .
C8 C 0.8403(2) 0.33342(18) 1.2561(3) 0.0192(7) Uani 1 1 d . . .
C9 C 0.9696(3) 0.1680(2) 1.0233(4) 0.0364(10) Uani 1 1 d . . .
H9 H 0.9788 0.2165 1.0063 0.044 Uiso 1 1 calc R . .
C10 C 0.9981(3) 0.1066(2) 0.9924(4) 0.0373(10) Uani 1 1 d . . .
H10 H 1.0266 0.1141 0.9547 0.045 Uiso 1 1 calc R . .
C11 C 0.9850(2) 0.03341(19) 1.0167(3) 0.0247(8) Uani 1 1 d . . .
C12 C 0.9414(3) 0.0260(2) 1.0725(3) 0.0285(8) Uani 1 1 d . . .
H12 H 0.9317 -0.0218 1.0912 0.034 Uiso 1 1 calc R . .
C13 C 0.9128(3) 0.0887(2) 1.1000(3) 0.0268(8) Uani 1 1 d . . .
H13 H 0.8818 0.0829 1.1345 0.032 Uiso 1 1 calc R . .
C14 C 0.8764(6) 0.3613(9) 0.7081(9) 0.198(7) Uani 1 1 d . . .
H14A H 0.9072 0.3325 0.7853 0.297 Uiso 1 1 calc R . .
H14B H 0.8791 0.4140 0.7270 0.297 Uiso 1 1 calc R . .
H14C H 0.9072 0.3530 0.6713 0.297 Uiso 1 1 calc R . .
C15 C 0.7442(7) 0.2859(4) 0.6537(10) 0.113(3) Uani 1 1 d . . .
H15A H 0.7931 0.2675 0.7380 0.170 Uiso 1 1 calc R . .
H15B H 0.7180 0.2446 0.5944 0.170 Uiso 1 1 calc R . .
H15C H 0.6961 0.3090 0.6528 0.170 Uiso 1 1 calc R . .
C16 C 0.7267(5) 0.3735(4) 0.5037(7) 0.0825(19) Uani 1 1 d . . .
H16 H 0.7545 0.4087 0.4850 0.099 Uiso 1 1 calc R . .
N1 N 0.92876(18) 0.15812(15) 1.0778(3) 0.0218(6) Uani 1 1 d . . .
N2 N 0.7805(4) 0.3381(3) 0.6197(5) 0.0770(15) Uani 1 1 d . . .
O1 O 0.90860(16) 0.38839(13) 1.1156(2) 0.0240(5) Uani 1 1 d . . .
O2 O 0.77068(16) 0.35298(12) 0.9346(2) 0.0232(5) Uani 1 1 d . . .
O3 O 0.91790(16) 0.29975(12) 1.3138(2) 0.0204(5) Uani 1 1 d . . .
O4 O 0.76698(16) 0.31639(12) 1.1479(2) 0.0215(5) Uani 1 1 d . . .
O5 O 0.90251(15) 0.21802(13) 1.1096(2) 0.0240(5) Uani 1 1 d . . .
O6 O 0.6414(3) 0.3599(3) 0.4223(5) 0.0967(15) Uani 1 1 d . . .
Mn1 Mn 0.7500 0.2500 1.0000 0.0141(2) Uani 1 2 d S . .
Mn2 Mn 1.0000 0.30516(3) 1.2500 0.0146(2) Uani 1 2 d S . .

loop_
_atom_site_aniso_label
_atom_site_aniso_U_11
_atom_site_aniso_U_22
_atom_site_aniso_U_33
_atom_site_aniso_U_23
_atom_site_aniso_U_13
_atom_site_aniso_U_12
C1 0.0170(16) 0.0182(15) 0.0219(17) 0.0030(13) 0.0119(15) 0.0033(12)
C2 0.0189(16) 0.0191(16) 0.0199(16) 0.0026(13) 0.0111(14) 0.0009(12)
C3 0.0205(18) 0.0291(19) 0.0250(18) 0.0068(15) 0.0034(16) -0.0116(14)
C4 0.0216(18) 0.035(2) 0.0210(18) 0.0087(16) 0.0025(15) -0.0072(15)
C5 0.0159(15) 0.0191(15) 0.0214(16) 0.0006(13) 0.0117(14) -0.0008(12)
C6 0.0191(17) 0.0227(17) 0.0229(17) 0.0014(14) 0.0079(15) -0.0057(13)
C7 0.0187(17) 0.0240(17) 0.0202(17) 0.0018(14) 0.0062(15) -0.0023(13)
C8 0.0202(17) 0.0181(15) 0.0218(17) -0.0006(13) 0.0143(15) -0.0028(13)
C9 0.039(2) 0.0259(19) 0.059(3) -0.0169(18) 0.037(2) -0.0107(16)
C10 0.039(2) 0.0277(19) 0.062(3) -0.0184(19) 0.039(2) -0.0108(17)
C11 0.0125(16) 0.0255(18) 0.0245(18) -0.0092(14) 0.0059(14) 0.0022(13)
C12 0.031(2) 0.0222(17) 0.0303(19) 0.0023(14) 0.0184(17) 0.0091(15)
C13 0.0266(19) 0.0268(18) 0.0270(19) 0.0006(15) 0.0166(16) 0.0075(14)
C14 0.083(6) 0.38(2) 0.102(7) 0.026(10) 0.044(6) -0.073(9)
C15 0.173(9) 0.083(5) 0.165(9) 0.018(5) 0.146(8) 0.003(5)
C16 0.083(5) 0.086(5) 0.086(5) 0.011(4) 0.056(4) -0.005(4)
N1 0.0105(13) 0.0228(14) 0.0226(14) -0.0109(11) 0.0057(12) -0.0003(11)
N2 0.064(3) 0.104(4) 0.073(3) -0.001(3) 0.048(3) -0.013(3)
O1 0.0183(12) 0.0216(12) 0.0216(12) 0.0077(10) 0.0072(10) 0.0026(9)
O2 0.0223(12) 0.0208(11) 0.0199(12) 0.0009(9) 0.0099(10) -0.0048(10)
O3 0.0207(12) 0.0201(12) 0.0226(12) 0.0023(9) 0.0145(10) 0.0047(9)
O4 0.0177(12) 0.0227(12) 0.0211(12) -0.0059(10) 0.0107(10) -0.0018(9)
O5 0.0140(11) 0.0198(11) 0.0312(13) -0.0119(10) 0.0106(11) 0.0006(9)
O6 0.056(3) 0.109(4) 0.119(4) -0.010(3) 0.051(3) 0.006(3)
Mn1 0.0118(3) 0.0119(3) 0.0157(4) -0.0020(2) 0.0072(3) -0.0009(2)
Mn2 0.0110(3) 0.0127(3) 0.0151(4) 0.000 0.0057(3) 0.000

loop_
_atom_type_symbol
_atom_type_description
_atom_type_scat_dispersion_real
_atom_type_scat_dispersion_imag
_atom_type_scat_source
C C 0.0033 0.0016 'International Tables Vol C Tables 4.2.6.8 and 6.1.1.4'
H H 0.0000 0.0000 'International Tables Vol C Tables 4.2.6.8 and 6.1.1.4'
N N 0.0061 0.0033 'International Tables Vol C Tables 4.2.6.8 and 6.1.1.4'
O O 0.0106 0.0060 'International Tables Vol C Tables 4.2.6.8 and 6.1.1.4'
Mn Mn 0.3368 0.7283 'International Tables Vol C Tables 4.2.6.8 and 6.1.1.4'

loop_
_geom_angle_atom_site_label_1
_geom_angle_atom_site_label_2
_geom_angle_atom_site_label_3
_geom_angle
_geom_angle_site_symmetry_1
_geom_angle_site_symmetry_3
_geom_angle_publ_flag
O2 C1 O1 126.4(3) . . ?
O2 C1 C2 117.6(3) . . ?
O1 C1 C2 116.1(3) . . ?
C3 C2 C7 118.7(3) . . ?
C3 C2 C1 121.5(3) . . ?
C7 C2 C1 119.8(3) . . ?
C4 C3 C2 120.9(3) . . ?
C4 C3 H3 119.5 . . ?
C2 C3 H3 119.5 . . ?
C3 C4 C5 120.4(3) . . ?
C3 C4 H4 119.8 . . ?
C5 C4 H4 119.8 . . ?
C6 C5 C4 118.8(3) . . ?
C6 C5 C8 120.9(3) . 6_565 ?
C4 C5 C8 120.2(3) . 6_565 ?
C7 C6 C5 120.8(3) . . ?
C7 C6 H6 119.6 . . ?
C5 C6 H6 119.6 . . ?
C6 C7 C2 120.3(3) . . ?
C6 C7 H7 119.8 . . ?
C2 C7 H7 119.8 . . ?
O4 C8 O3 125.3(3) . . ?
O4 C8 C5 117.9(3) . 6_566 ?
O3 C8 C5 116.9(3) . 6_566 ?
N1 C9 C10 120.2(4) . . ?
N1 C9 H9 119.9 . . ?
C10 C9 H9 119.9 . . ?
C9 C10 C11 120.9(4) . . ?
C9 C10 H10 119.5 . . ?
C11 C10 H10 119.5 . . ?
C10 C11 C12 116.8(3) . . ?
C10 C11 C11 121.6(4) . 5_757 ?
C12 C11 C11 121.7(4) . 5_757 ?
C13 C12 C11 120.4(3) . . ?
C13 C12 H12 119.8 . . ?
C11 C12 H12 119.8 . . ?
N1 C13 C12 120.9(3) . . ?
N1 C13 H13 119.6 . . ?
C12 C13 H13 119.6 . . ?
N2 C14 H14A 109.5 . . ?
N2 C14 H14B 109.5 . . ?
H14A C14 H14B 109.5 . . ?
N2 C14 H14C 109.5 . . ?
H14A C14 H14C 109.5 . . ?
H14B C14 H14C 109.5 . . ?
N2 C15 H15A 109.5 . . ?
N2 C15 H15B 109.5 . . ?
H15A C15 H15B 109.5 . . ?
N2 C15 H15C 109.5 . . ?
H15A C15 H15C 109.5 . . ?
H15B C15 H15C 109.5 . . ?
O6 C16 N2 121.9(6) . . ?
O6 C16 H16 119.1 . . ?
N2 C16 H16 119.1 . . ?
O5 N1 C9 120.0(3) . . ?
O5 N1 C13 119.2(3) . . ?
C9 N1 C13 120.8(3) . . ?
C16 N2 C15 122.2(7) . . ?
C16 N2 C14 116.9(7) . . ?
C15 N2 C14 120.8(8) . . ?
C1 O1 Mn2 142.8(2) . . ?
C1 O2 Mn1 126.0(2) . . ?
C8 O3 Mn2 122.0(2) . . ?
C8 O4 Mn1 129.5(2) . . ?
N1 O5 Mn2 124.43(17) . . ?
N1 O5 Mn1 121.99(17) . . ?
Mn2 O5 Mn1 112.88(9) . . ?
O4 Mn1 O4 180.0 . 7_657 ?
O4 Mn1 O2 87.10(9) . . ?
O4 Mn1 O2 92.90(9) 7_657 . ?
O4 Mn1 O2 92.90(9) . 7_657 ?
O4 Mn1 O2 87.10(9) 7_657 7_657 ?
O2 Mn1 O2 180.00(6) . 7_657 ?
O4 Mn1 O5 97.11(8) . . ?
O4 Mn1 O5 82.89(8) 7_657 . ?
O2 Mn1 O5 91.21(9) . . ?
O2 Mn1 O5 88.79(9) 7_657 . ?
O4 Mn1 O5 82.89(8) . 7_657 ?
O4 Mn1 O5 97.11(8) 7_657 7_657 ?
O2 Mn1 O5 88.79(9) . 7_657 ?
O2 Mn1 O5 91.21(9) 7_657 7_657 ?
O5 Mn1 O5 180.00(15) . 7_657 ?
O1 Mn2 O1 91.40(13) 2_757 . ?
O1 Mn2 O3 89.68(9) 2_757 2_757 ?
O1 Mn2 O3 93.91(9) . 2_757 ?
O1 Mn2 O3 93.91(9) 2_757 . ?
O1 Mn2 O3 89.68(9) . . ?
O3 Mn2 O3 174.86(12) 2_757 . ?
O1 Mn2 O5 179.11(9) 2_757 . ?
O1 Mn2 O5 88.42(9) . . ?
O3 Mn2 O5 91.20(9) 2_757 . ?
O3 Mn2 O5 85.21(9) . . ?
O1 Mn2 O5 88.42(9) 2_757 2_757 ?
O1 Mn2 O5 179.11(9) . 2_757 ?
O3 Mn2 O5 85.21(9) 2_757 2_757 ?
O3 Mn2 O5 91.20(9) . 2_757 ?
O5 Mn2 O5 91.78(13) . 2_757 ?

loop_
_geom_bond_atom_site_label_1
_geom_bond_atom_site_label_2
_geom_bond_distance
_geom_bond_site_symmetry_2
_geom_bond_publ_flag
C1 O2 1.251(4) . ?
C1 O1 1.256(4) . ?
C1 C2 1.505(4) . ?
C2 C3 1.383(5) . ?
C2 C7 1.390(5) . ?
C3 C4 1.381(5) . ?
C3 H3 0.9300 . ?
C4 C5 1.387(5) . ?
C4 H4 0.9300 . ?
C5 C6 1.383(5) . ?
C5 C8 1.504(4) 6_565 ?
C6 C7 1.383(5) . ?
C6 H6 0.9300 . ?
C7 H7 0.9300 . ?
C8 O4 1.252(4) . ?
C8 O3 1.262(4) . ?
C8 C5 1.504(4) 6_566 ?
C9 N1 1.338(5) . ?
C9 C10 1.374(5) . ?
C9 H9 0.9300 . ?
C10 C11 1.393(5) . ?
C10 H10 0.9300 . ?
C11 C12 1.394(5) . ?
C11 C11 1.483(6) 5_757 ?
C12 C13 1.370(5) . ?
C12 H12 0.9300 . ?
C13 N1 1.338(5) . ?
C13 H13 0.9300 . ?
C14 N2 1.431(10) . ?
C14 H14A 0.9600 . ?
C14 H14B 0.9600 . ?
C14 H14C 0.9600 . ?
C15 N2 1.369(8) . ?
C15 H15A 0.9600 . ?
C15 H15B 0.9600 . ?
C15 H15C 0.9600 . ?
C16 O6 1.246(8) . ?
C16 N2 1.367(8) . ?
C16 H16 0.9300 . ?
N1 O5 1.337(3) . ?
O1 Mn2 2.110(2) . ?
O2 Mn1 2.154(2) . ?
O3 Mn2 2.136(2) . ?
O4 Mn1 2.152(2) . ?
O5 Mn2 2.217(2) . ?
O5 Mn1 2.263(2) . ?
Mn1 O4 2.152(2) 7_657 ?
Mn1 O2 2.154(2) 7_657 ?
Mn1 O5 2.263(2) 7_657 ?
Mn2 O1 2.110(2) 2_757 ?
Mn2 O3 2.136(2) 2_757 ?
Mn2 O5 2.217(2) 2_757 ?

loop_
_geom_torsion_atom_site_label_1
_geom_torsion_atom_site_label_2
_geom_torsion_atom_site_label_3
_geom_torsion_atom_site_label_4
_geom_torsion
_geom_torsion_site_symmetry_1
_geom_torsion_site_symmetry_2
_geom_torsion_site_symmetry_3
_geom_torsion_site_symmetry_4
_geom_torsion_publ_flag
O2 C1 C2 C3 2.2(5) . . . . ?
O1 C1 C2 C3 -177.3(3) . . . . ?
O2 C1 C2 C7 -175.5(3) . . . . ?
O1 C1 C2 C7 5.0(5) . . . . ?
C7 C2 C3 C4 1.2(6) . . . . ?
C1 C2 C3 C4 -176.6(4) . . . . ?
C2 C3 C4 C5 0.6(6) . . . . ?
C3 C4 C5 C6 -1.7(6) . . . . ?
C3 C4 C5 C8 174.4(3) . . . 6_565 ?
C4 C5 C6 C7 0.8(5) . . . . ?
C8 C5 C6 C7 -175.2(3) 6_565 . . . ?
C5 C6 C7 C2 1.0(5) . . . . ?
C3 C2 C7 C6 -2.0(5) . . . . ?
C1 C2 C7 C6 175.8(3) . . . . ?
N1 C9 C10 C11 0.2(7) . . . . ?
C9 C10 C11 C12 0.4(6) . . . . ?
C9 C10 C11 C11 179.7(4) . . . 5_757 ?
C10 C11 C12 C13 0.6(5) . . . . ?
C11 C11 C12 C13 -178.7(4) 5_757 . . . ?
C11 C12 C13 N1 -2.2(5) . . . . ?
C10 C9 N1 O5 178.9(3) . . . . ?
C10 C9 N1 C13 -1.8(6) . . . . ?
C12 C13 N1 O5 -177.9(3) . . . . ?
C12 C13 N1 C9 2.8(5) . . . . ?
O6 C16 N2 C15 -0.2(11) . . . . ?
O6 C16 N2 C14 -176.6(9) . . . . ?
O2 C1 O1 Mn2 34.5(6) . . . . ?
C2 C1 O1 Mn2 -146.1(3) . . . . ?
O1 C1 O2 Mn1 4.5(5) . . . . ?
C2 C1 O2 Mn1 -174.9(2) . . . . ?
O4 C8 O3 Mn2 68.8(4) . . . . ?
C5 C8 O3 Mn2 -110.5(3) 6_566 . . . ?
O3 C8 O4 Mn1 -18.9(5) . . . . ?
C5 C8 O4 Mn1 160.4(2) 6_566 . . . ?
C9 N1 O5 Mn2 -62.0(4) . . . . ?
C13 N1 O5 Mn2 118.7(3) . . . . ?
C9 N1 O5 Mn1 107.7(3) . . . . ?
C13 N1 O5 Mn1 -71.6(4) . . . . ?
C8 O4 Mn1 O4 98(100) . . . 7_657 ?
C8 O4 Mn1 O2 -87.6(3) . . . . ?
C8 O4 Mn1 O2 92.4(3) . . . 7_657 ?
C8 O4 Mn1 O5 3.2(3) . . . . ?
C8 O4 Mn1 O5 -176.8(3) . . . 7_657 ?
C1 O2 Mn1 O4 53.1(3) . . . . ?
C1 O2 Mn1 O4 -126.9(3) . . . 7_657 ?
C1 O2 Mn1 O2 62(100) . . . 7_657 ?
C1 O2 Mn1 O5 -44.0(3) . . . . ?
C1 O2 Mn1 O5 136.0(3) . . . 7_657 ?
N1 O5 Mn1 O4 158.9(2) . . . . ?
Mn2 O5 Mn1 O4 -30.36(12) . . . . ?
N1 O5 Mn1 O4 -21.1(2) . . . 7_657 ?
Mn2 O5 Mn1 O4 149.64(12) . . . 7_657 ?
N1 O5 Mn1 O2 -113.9(2) . . . . ?
Mn2 O5 Mn1 O2 56.87(12) . . . . ?
N1 O5 Mn1 O2 66.1(2) . . . 7_657 ?
Mn2 O5 Mn1 O2 -123.13(12) . . . 7_657 ?
N1 O5 Mn1 O5 60(100) . . . 7_657 ?
Mn2 O5 Mn1 O5 -129(100) . . . 7_657 ?
C1 O1 Mn2 O1 170.4(4) . . . 2_757 ?
C1 O1 Mn2 O3 80.6(4) . . . 2_757 ?
C1 O1 Mn2 O3 -95.7(4) . . . . ?
C1 O1 Mn2 O5 -10.5(4) . . . . ?
C1 O1 Mn2 O5 92(6) . . . 2_757 ?
C8 O3 Mn2 O1 99.9(2) . . . 2_757 ?
C8 O3 Mn2 O1 8.5(2) . . . . ?
C8 O3 Mn2 O3 -125.9(2) . . . 2_757 ?
C8 O3 Mn2 O5 -79.9(2) . . . . ?
C8 O3 Mn2 O5 -171.6(2) . . . 2_757 ?
N1 O5 Mn2 O1 -150(6) . . . 2_757 ?
Mn1 O5 Mn2 O1 39(6) . . . 2_757 ?
N1 O5 Mn2 O1 131.6(2) . . . . ?
Mn1 O5 Mn2 O1 -38.94(12) . . . . ?
N1 O5 Mn2 O3 37.7(3) . . . 2_757 ?
Mn1 O5 Mn2 O3 -132.81(12) . . . 2_757 ?
N1 O5 Mn2 O3 -138.6(3) . . . . ?
Mn1 O5 Mn2 O3 50.88(11) . . . . ?
N1 O5 Mn2 O5 -47.5(2) . . . 2_757 ?
Mn1 O5 Mn2 O5 141.94(15) . . . 2_757 ?
